data_7014920
loop_
_publ_author_name
'Kotzabasaki, Vasiliki'
'Inglis, Ross'
'Siczek, Milosz'
'Lis, Tadeusz'
'Brechin, Euan K.'
'Milios, Constantinos J.'

_publ_section_title
;
 Hexametallic manganese clusters with bulky derivatised
 salicylaldoximes.
;
_journal_issue 8
_journal_name_full 'Dalton transactions (Cambridge, England : 2003)'
_journal_page_first 1693
_journal_page_last 1699
_journal_paper_doi 10.1039/c0dt01273d
_journal_volume 40
_journal_year 2011
_chemical_formula_moiety 'C92 H88 Mn6 N6 O22'
_chemical_formula_sum 'C92 H88 Mn6 N6 O22'
_chemical_formula_weight 1959.32
_chemical_name_systematic
;
?
;
_space_group_IT_number 14
_symmetry_cell_setting monoclinic
_symmetry_space_group_name_Hall '-P 2yn'
_symmetry_space_group_name_H-M 'P 1 21/n 1'
_atom_sites_solution_hydrogens geom
_atom_sites_solution_primary direct
_atom_sites_solution_secondary difmap
_audit_creation_method SHELXL-97
_cell_angle_alpha 90.00
_cell_angle_beta 101.58(3)
_cell_angle_gamma 90.00
_cell_formula_units_Z 2
_cell_length_a 13.004(5)
_cell_length_b 12.887(5)
_cell_length_c 26.360(9)
_cell_measurement_reflns_used 12557
_cell_measurement_temperature 90(2)
_cell_measurement_theta_max 30.14
_cell_measurement_theta_min 4.68
_cell_volume 4328(3)
_computing_cell_refinement 'CrysAlis RED, Oxford Diffraction Ltd.(2010)'
_computing_data_collection 'CrysAlis CCD, Oxford Diffraction Ltd.'
_computing_data_reduction 'CrysAlis RED, Oxford Diffraction Ltd.(2010)'
_computing_structure_refinement 'SHELXL-97 (Sheldrick, 2008)'
_computing_structure_solution 'SHELXS-97 (Sheldrick, 2008)'
_diffrn_ambient_temperature 90(2)
_diffrn_measured_fraction_theta_full 0.990
_diffrn_measured_fraction_theta_max 0.967
_diffrn_measurement_device_type 'Xcalibur PX KM4CCD'
_diffrn_measurement_method '\f and \w'
_diffrn_radiation_monochromator graphite
_diffrn_radiation_source 'fine-focus sealed tube'
_diffrn_radiation_type MoK\a
_diffrn_radiation_wavelength 0.71073
_diffrn_reflns_av_R_equivalents 0.0636
_diffrn_reflns_av_sigmaI/netI 0.1257
_diffrn_reflns_limit_h_max 17
_diffrn_reflns_limit_h_min -18
_diffrn_reflns_limit_k_max 17
_diffrn_reflns_limit_k_min -16
_diffrn_reflns_limit_l_max 37
_diffrn_reflns_limit_l_min -36
_diffrn_reflns_number 30246
_diffrn_reflns_theta_full 26.50
_diffrn_reflns_theta_max 30.14
_diffrn_reflns_theta_min 4.68
_exptl_absorpt_coefficient_mu 0.927
_exptl_absorpt_correction_T_max 0.939
_exptl_absorpt_correction_T_min 0.892
_exptl_absorpt_correction_type analytical
_exptl_absorpt_process_details
;
CrysAlis RED, Oxford Diffraction Ltd.,
Version 1.171.32.5
Analytical numeric absorption correction using a
multifaceted crystal model based on expressions
derived by R.C. Clark & J.S. Reid.
(Clark, R. C. & Reid, J. S. (1995). Acta Cryst. A51, 887-897)
;
_exptl_crystal_colour 'dark brown'
_exptl_crystal_density_diffrn 1.504
_exptl_crystal_density_method 'not measured'
_exptl_crystal_description block
_exptl_crystal_F_000 2016
_exptl_crystal_size_max 0.12
_exptl_crystal_size_mid 0.09
_exptl_crystal_size_min 0.08
_refine_diff_density_max 0.44
_refine_diff_density_min -0.49
_refine_diff_density_rms 0.077
_refine_ls_extinction_method none
_refine_ls_goodness_of_fit_ref 0.896
_refine_ls_hydrogen_treatment constr
_refine_ls_matrix_type full
_refine_ls_number_parameters 568
_refine_ls_number_reflns 12349
_refine_ls_number_restraints 0
_refine_ls_restrained_S_all 0.896
_refine_ls_R_factor_all 0.0948
_refine_ls_R_factor_gt 0.0402
_refine_ls_shift/su_max 0.002
_refine_ls_shift/su_mean 0.000
_refine_ls_structure_factor_coef Fsqd
_refine_ls_weighting_details 'calc w=1/[\s^2^(Fo^2^)] where P=(Fo^2^+2Fc^2^)/3'
_refine_ls_weighting_scheme calc
_refine_ls_wR_factor_gt 0.0508
_refine_ls_wR_factor_ref 0.0553
_reflns_number_gt 6849
_reflns_number_total 12349
_reflns_threshold_expression >2sigma(I)
_cod_data_source_file C0DT01273D.TXT
_cod_data_source_block bk170ap
_cod_original_sg_symbol_H-M P21/n
_cod_database_code 7014920

loop_
_symmetry_equiv_pos_as_xyz
'x, y, z'
'-x+1/2, y+1/2, -z+1/2'
'-x, -y, -z'
'x-1/2, -y-1/2, z-1/2'

loop_
_atom_site_label
_atom_site_type_symbol
_atom_site_fract_x
_atom_site_fract_y
_atom_site_fract_z
_atom_site_U_iso_or_equiv
_atom_site_adp_type
_atom_site_occupancy
_atom_site_symmetry_multiplicity
_atom_site_calc_flag
_atom_site_refinement_flags
_atom_site_disorder_assembly
_atom_site_disorder_group
Mn1 Mn 0.52516(3) 0.61710(2) 0.481984(11) 0.01420(8) Uani 1 1 d . . .
Mn2 Mn 0.56222(3) 0.59292(2) 0.607812(11) 0.01537(8) Uani 1 1 d . . .
Mn3 Mn 0.37943(3) 0.74493(3) 0.545437(11) 0.01609(8) Uani 1 1 d . . .
O1 O 0.49285(10) 0.65740(10) 0.54599(5) 0.0137(3) Uani 1 1 d . . .
O11 O 0.53430(11) 0.55929(10) 0.41718(5) 0.0150(3) Uani 1 1 d . . .
O21 O 0.34346(11) 0.74724(11) 0.47180(5) 0.0192(3) Uani 1 1 d . . .
N11 N 0.41764(13) 0.71614(12) 0.44480(6) 0.0149(4) Uani 1 1 d . . .
C11 C 0.54182(16) 0.62229(16) 0.37716(7) 0.0142(5) Uani 1 1 d . . .
C21 C 0.47543(16) 0.70891(15) 0.36417(7) 0.0144(5) Uani 1 1 d . . .
C31 C 0.48373(16) 0.76612(16) 0.31973(7) 0.0169(5) Uani 1 1 d . . .
H31 H 0.4385 0.8238 0.3100 0.020 Uiso 1 1 calc R . .
C41 C 0.55604(17) 0.74065(17) 0.28978(8) 0.0205(5) Uani 1 1 d . . .
H41 H 0.5610 0.7808 0.2601 0.025 Uiso 1 1 calc R . .
C51 C 0.62087(18) 0.65618(17) 0.30352(8) 0.0218(5) Uani 1 1 d . . .
H51 H 0.6712 0.6386 0.2833 0.026 Uiso 1 1 calc R . .
C61 C 0.61337(17) 0.59688(16) 0.34640(7) 0.0193(5) Uani 1 1 d . . .
H61 H 0.6576 0.5381 0.3549 0.023 Uiso 1 1 calc R . .
C71 C 0.39974(16) 0.74182(15) 0.39561(7) 0.0143(4) Uani 1 1 d . . .
C81 C 0.30649(16) 0.80433(16) 0.37206(8) 0.0158(5) Uani 1 1 d . . .
C91 C 0.24187(17) 0.76916(16) 0.32658(8) 0.0179(5) Uani 1 1 d . . .
H91 H 0.2585 0.7065 0.3110 0.021 Uiso 1 1 calc R . .
C101 C 0.15379(18) 0.82494(17) 0.30398(8) 0.0247(6) Uani 1 1 d . . .
H101 H 0.1088 0.7992 0.2737 0.030 Uiso 1 1 calc R . .
C111 C 0.13111(18) 0.91752(17) 0.32523(8) 0.0252(6) Uani 1 1 d . . .
H111 H 0.0711 0.9562 0.3093 0.030 Uiso 1 1 calc R . .
C121 C 0.19571(18) 0.95454(17) 0.36993(8) 0.0224(5) Uani 1 1 d . . .
H121 H 0.1805 1.0191 0.3842 0.027 Uiso 1 1 calc R . .
C131 C 0.28207(16) 0.89771(16) 0.39371(7) 0.0182(5) Uani 1 1 d . . .
H131 H 0.3250 0.9223 0.4249 0.022 Uiso 1 1 calc R . .
O12 O 0.26266(11) 0.82723(11) 0.54343(5) 0.0206(4) Uani 1 1 d . . .
O22 O 0.46235(11) 0.64757(11) 0.64526(5) 0.0186(3) Uani 1 1 d . . .
N12 N 0.37963(13) 0.70640(13) 0.61959(6) 0.0158(4) Uani 1 1 d . . .
C12 C 0.19965(17) 0.84093(16) 0.57662(8) 0.0182(5) Uani 1 1 d . . .
C22 C 0.21809(17) 0.79569(16) 0.62658(8) 0.0179(5) Uani 1 1 d . . .
C32 C 0.14519(18) 0.81716(17) 0.65844(8) 0.0233(5) Uani 1 1 d . . .
H32 H 0.1558 0.7869 0.6919 0.028 Uiso 1 1 calc R . .
C42 C 0.06004(18) 0.87990(17) 0.64270(9) 0.0276(6) Uani 1 1 d . . .
H42 H 0.0128 0.8931 0.6652 0.033 Uiso 1 1 calc R . .
C52 C 0.04268(18) 0.92458(17) 0.59334(8) 0.0245(6) Uani 1 1 d . . .
H52 H -0.0163 0.9683 0.5821 0.029 Uiso 1 1 calc R . .
C62 C 0.11130(17) 0.90484(16) 0.56133(8) 0.0210(5) Uani 1 1 d . . .
H62 H 0.0988 0.9352 0.5278 0.025 Uiso 1 1 calc R . .
C72 C 0.30860(17) 0.73005(16) 0.64674(7) 0.0161(5) Uani 1 1 d . . .
C82 C 0.32114(17) 0.69074(17) 0.70113(8) 0.0197(5) Uani 1 1 d . . .
C92 C 0.38122(18) 0.74451(19) 0.74183(8) 0.0288(6) Uani 1 1 d . . .
H92 H 0.4188 0.8046 0.7353 0.035 Uiso 1 1 calc R . .
C102 C 0.3868(2) 0.7107(2) 0.79249(9) 0.0399(7) Uani 1 1 d . . .
H102 H 0.4281 0.7477 0.8205 0.048 Uiso 1 1 calc R . .
C112 C 0.3323(2) 0.6236(2) 0.80184(9) 0.0392(7) Uani 1 1 d . . .
H112 H 0.3363 0.6004 0.8364 0.047 Uiso 1 1 calc R . .
C122 C 0.2719(2) 0.56983(19) 0.76149(9) 0.0336(7) Uani 1 1 d . . .
H122 H 0.2349 0.5094 0.7682 0.040 Uiso 1 1 calc R . .
C132 C 0.26509(18) 0.60397(18) 0.71093(8) 0.0253(6) Uani 1 1 d . . .
H132 H 0.2221 0.5679 0.6831 0.030 Uiso 1 1 calc R . .
O13 O 0.64075(11) 0.52479(10) 0.66595(5) 0.0176(3) Uani 1 1 d . . .
O23 O 0.60982(10) 0.50423(10) 0.51682(5) 0.0142(3) Uani 1 1 d . . .
N13 N 0.65974(13) 0.52941(12) 0.56694(6) 0.0137(4) Uani 1 1 d . . .
C13 C 0.74451(18) 0.51489(15) 0.67526(8) 0.0182(5) Uani 1 1 d . . .
C23 C 0.80544(17) 0.50747(16) 0.63639(8) 0.0167(5) Uani 1 1 d . . .
C33 C 0.91537(18) 0.50153(16) 0.65135(8) 0.0224(5) Uani 1 1 d . . .
H33 H 0.9565 0.5004 0.6254 0.027 Uiso 1 1 calc R . .
C43 C 0.96506(19) 0.49728(16) 0.70275(8) 0.0252(5) Uani 1 1 d . . .
H43 H 1.0395 0.4946 0.7121 0.030 Uiso 1 1 calc R . .
C53 C 0.90426(19) 0.49698(16) 0.74064(8) 0.0259(6) Uani 1 1 d . . .
H53 H 0.9373 0.4899 0.7760 0.031 Uiso 1 1 calc R . .
C63 C 0.79714(18) 0.50675(16) 0.72736(8) 0.0202(5) Uani 1 1 d . . .
H63 H 0.7574 0.5080 0.7539 0.024 Uiso 1 1 calc R . .
C73 C 0.75684(17) 0.49974(16) 0.58127(8) 0.0153(5) Uani 1 1 d . . .
C83 C 0.81574(16) 0.45606(16) 0.54306(8) 0.0173(5) Uani 1 1 d . . .
C93 C 0.87013(17) 0.36311(17) 0.55298(8) 0.0217(5) Uani 1 1 d . . .
H93 H 0.8708 0.3276 0.5846 0.026 Uiso 1 1 calc R . .
C103 C 0.92336(17) 0.32184(18) 0.51711(9) 0.0266(6) Uani 1 1 d . . .
H103 H 0.9594 0.2576 0.5239 0.032 Uiso 1 1 calc R . .
C113 C 0.92397(17) 0.37419(19) 0.47139(9) 0.0269(6) Uani 1 1 d . . .
H113 H 0.9615 0.3464 0.4471 0.032 Uiso 1 1 calc R . .
C123 C 0.87086(17) 0.46584(18) 0.46100(8) 0.0240(6) Uani 1 1 d . . .
H123 H 0.8713 0.5011 0.4294 0.029 Uiso 1 1 calc R . .
C133 C 0.81620(17) 0.50772(17) 0.49640(8) 0.0208(5) Uani 1 1 d . . .
H133 H 0.7792 0.5713 0.4889 0.025 Uiso 1 1 calc R . .
O14 O 0.67090(11) 0.72548(10) 0.62389(5) 0.0207(4) Uani 1 1 d . . .
H14 H 0.6739 0.7663 0.5985 0.031 Uiso 1 1 d R . .
C14 C 0.69647(19) 0.78611(17) 0.67040(8) 0.0283(6) Uani 1 1 d . . .
H14A H 0.6606 0.7566 0.6969 0.034 Uiso 1 1 calc R . .
H14B H 0.6709 0.8580 0.6631 0.034 Uiso 1 1 calc R . .
C24 C 0.81219(19) 0.78786(17) 0.69109(9) 0.0357(7) Uani 1 1 d . . .
H24A H 0.8271 0.8281 0.7233 0.053 Uiso 1 1 calc R . .
H24B H 0.8476 0.8199 0.6655 0.053 Uiso 1 1 calc R . .
H24C H 0.8378 0.7167 0.6980 0.053 Uiso 1 1 calc R . .
O15 O 0.65354(11) 0.71911(10) 0.48189(5) 0.0186(3) Uani 1 1 d . . .
O25 O 0.67373(11) 0.84699(10) 0.54097(5) 0.0200(4) Uani 1 1 d . . .
C15 C 0.69998(17) 0.79760(17) 0.50384(8) 0.0185(5) Uani 1 1 d . . .
C25 C 0.79622(18) 0.83588(18) 0.48531(9) 0.0280(6) Uani 1 1 d . . .
H25A H 0.7920 0.9124 0.4822 0.034 Uiso 1 1 calc R . .
H25B H 0.8590 0.8192 0.5121 0.034 Uiso 1 1 calc R . .
C35 C 0.81191(18) 0.79194(18) 0.43436(8) 0.0299(6) Uani 1 1 d . . .
H35A H 0.8783 0.8175 0.4270 0.045 Uiso 1 1 calc R . .
H35B H 0.7539 0.8138 0.4067 0.045 Uiso 1 1 calc R . .
H35C H 0.8137 0.7160 0.4363 0.045 Uiso 1 1 calc R . .
O16 O 0.48094(11) 0.87519(11) 0.55582(5) 0.0264(4) Uani 1 1 d . . .
H16 H 0.5413 0.8627 0.5487 0.040 Uiso 1 1 d R . .
C16 C 0.44824(19) 0.98151(17) 0.55560(8) 0.0270(6) Uani 1 1 d . . .
H16A H 0.3818 0.9908 0.5301 0.032 Uiso 1 1 calc R . .
H16B H 0.5022 1.0266 0.5453 0.032 Uiso 1 1 calc R . .
C26 C 0.4327(2) 1.0119(2) 0.60787(10) 0.0458(8) Uani 1 1 d . . .
H26A H 0.4114 1.0848 0.6074 0.069 Uiso 1 1 calc R . .
H26B H 0.4986 1.0025 0.6331 0.069 Uiso 1 1 calc R . .
H26C H 0.3780 0.9683 0.6176 0.069 Uiso 1 1 calc R . .

loop_
_atom_site_aniso_label
_atom_site_aniso_U_11
_atom_site_aniso_U_22
_atom_site_aniso_U_33
_atom_site_aniso_U_23
_atom_site_aniso_U_13
_atom_site_aniso_U_12
Mn1 0.01476(18) 0.01750(19) 0.01089(15) -0.00061(13) 0.00388(13) 0.00066(15)
Mn2 0.01636(18) 0.0193(2) 0.01099(15) -0.00096(13) 0.00410(14) 0.00069(15)
Mn3 0.01651(18) 0.0197(2) 0.01340(15) -0.00095(14) 0.00622(13) 0.00164(15)
O1 0.0146(8) 0.0171(9) 0.0100(7) -0.0002(6) 0.0043(6) 0.0011(6)
O11 0.0174(8) 0.0183(9) 0.0101(7) 0.0008(6) 0.0044(6) -0.0006(7)
O21 0.0186(8) 0.0272(9) 0.0145(7) 0.0018(6) 0.0096(6) 0.0077(7)
N11 0.0139(10) 0.0183(11) 0.0143(9) -0.0021(7) 0.0073(8) 0.0013(8)
C11 0.0151(12) 0.0162(13) 0.0114(10) -0.0027(9) 0.0026(9) -0.0051(10)
C21 0.0147(12) 0.0158(13) 0.0127(10) -0.0034(8) 0.0029(9) -0.0033(9)
C31 0.0208(12) 0.0158(13) 0.0138(10) -0.0018(9) 0.0027(9) -0.0018(10)
C41 0.0253(13) 0.0225(14) 0.0151(10) 0.0030(10) 0.0074(10) -0.0019(11)
C51 0.0266(14) 0.0260(14) 0.0169(11) -0.0007(9) 0.0145(11) 0.0009(11)
C61 0.0198(13) 0.0214(14) 0.0182(11) 0.0009(9) 0.0075(10) 0.0038(10)
C71 0.0169(12) 0.0128(12) 0.0136(10) 0.0007(9) 0.0040(9) -0.0029(10)
C81 0.0163(12) 0.0173(13) 0.0156(11) 0.0038(9) 0.0078(10) -0.0008(10)
C91 0.0202(13) 0.0179(13) 0.0176(11) -0.0001(9) 0.0083(10) 0.0011(10)
C101 0.0219(14) 0.0296(15) 0.0214(12) -0.0009(10) 0.0014(11) -0.0001(11)
C111 0.0182(13) 0.0305(15) 0.0278(13) 0.0046(11) 0.0069(11) 0.0082(11)
C121 0.0255(14) 0.0188(14) 0.0259(12) 0.0010(10) 0.0120(11) 0.0041(11)
C131 0.0191(13) 0.0206(14) 0.0162(10) 0.0010(9) 0.0067(9) 0.0005(10)
O12 0.0187(9) 0.0287(10) 0.0172(8) 0.0011(6) 0.0102(7) 0.0057(7)
O22 0.0200(9) 0.0231(9) 0.0143(7) 0.0012(6) 0.0072(7) 0.0047(7)
N12 0.0162(10) 0.0159(11) 0.0157(9) -0.0028(7) 0.0045(8) 0.0000(8)
C12 0.0201(13) 0.0146(13) 0.0217(12) -0.0059(9) 0.0087(10) -0.0036(10)
C22 0.0208(13) 0.0161(13) 0.0186(11) -0.0045(9) 0.0085(10) -0.0033(10)
C32 0.0273(15) 0.0252(14) 0.0205(12) -0.0036(10) 0.0126(11) -0.0042(11)
C42 0.0277(15) 0.0266(15) 0.0338(14) -0.0021(11) 0.0191(12) 0.0057(12)
C52 0.0218(14) 0.0199(14) 0.0343(14) -0.0029(10) 0.0114(11) 0.0014(11)
C62 0.0221(13) 0.0202(14) 0.0219(11) -0.0003(10) 0.0069(10) 0.0000(10)
C72 0.0189(12) 0.0173(13) 0.0141(10) -0.0070(9) 0.0085(9) -0.0049(10)
C82 0.0180(13) 0.0265(14) 0.0167(11) -0.0024(10) 0.0081(10) 0.0052(11)
C92 0.0256(14) 0.0387(16) 0.0236(12) -0.0071(11) 0.0083(11) 0.0037(12)
C102 0.0341(17) 0.067(2) 0.0168(12) -0.0122(13) 0.0011(12) 0.0141(15)
C112 0.0401(18) 0.061(2) 0.0203(13) 0.0112(13) 0.0147(13) 0.0253(15)
C122 0.0391(17) 0.0399(17) 0.0276(14) 0.0065(12) 0.0206(13) 0.0110(13)
C132 0.0280(14) 0.0319(16) 0.0198(11) -0.0001(10) 0.0137(11) 0.0073(12)
O13 0.0185(9) 0.0212(9) 0.0132(7) 0.0014(6) 0.0036(7) 0.0021(7)
O23 0.0127(8) 0.0185(8) 0.0112(7) -0.0024(6) 0.0020(6) 0.0011(6)
N13 0.0137(10) 0.0162(10) 0.0107(8) -0.0009(7) 0.0011(8) -0.0031(8)
C13 0.0234(14) 0.0113(13) 0.0180(11) -0.0005(9) -0.0009(10) -0.0001(10)
C23 0.0181(13) 0.0151(12) 0.0156(11) -0.0004(9) 0.0000(9) 0.0009(10)
C33 0.0217(14) 0.0231(14) 0.0211(12) -0.0033(10) 0.0014(10) -0.0020(11)
C43 0.0202(13) 0.0252(14) 0.0256(13) -0.0013(10) -0.0062(11) 0.0005(11)
C53 0.0353(16) 0.0225(14) 0.0151(11) -0.0011(10) -0.0069(11) 0.0019(12)
C63 0.0291(14) 0.0169(13) 0.0143(11) -0.0005(9) 0.0033(10) -0.0005(11)
C73 0.0173(13) 0.0126(12) 0.0165(11) 0.0002(9) 0.0047(9) -0.0022(10)
C83 0.0109(12) 0.0222(14) 0.0181(11) -0.0044(9) 0.0013(9) -0.0016(10)
C93 0.0166(13) 0.0249(14) 0.0223(12) -0.0006(10) 0.0004(10) -0.0012(11)
C103 0.0183(14) 0.0258(15) 0.0353(14) -0.0099(11) 0.0043(11) 0.0024(11)
C113 0.0168(13) 0.0367(16) 0.0288(13) -0.0144(11) 0.0083(11) -0.0017(12)
C123 0.0195(13) 0.0335(16) 0.0203(12) -0.0023(10) 0.0072(11) -0.0046(11)
C133 0.0153(13) 0.0248(14) 0.0221(12) -0.0022(10) 0.0030(10) -0.0016(10)
O14 0.0263(9) 0.0216(9) 0.0130(7) 0.0003(6) 0.0011(7) -0.0046(7)
C14 0.0343(16) 0.0303(15) 0.0193(12) -0.0083(10) 0.0031(11) -0.0075(12)
C24 0.0413(17) 0.0201(15) 0.0368(15) 0.0021(11) -0.0132(13) -0.0046(12)
O15 0.0166(9) 0.0205(9) 0.0196(8) -0.0024(6) 0.0059(7) -0.0049(7)
O25 0.0260(9) 0.0192(9) 0.0161(8) -0.0012(6) 0.0070(7) 0.0002(7)
C15 0.0157(12) 0.0208(14) 0.0185(11) 0.0053(10) 0.0022(10) -0.0008(10)
C25 0.0218(14) 0.0289(15) 0.0349(14) -0.0018(11) 0.0093(12) -0.0066(11)
C35 0.0248(14) 0.0413(17) 0.0264(13) 0.0084(11) 0.0120(11) 0.0000(12)
O16 0.0213(9) 0.0167(9) 0.0440(10) -0.0026(7) 0.0136(8) 0.0026(7)
C16 0.0255(14) 0.0226(15) 0.0305(14) 0.0025(10) -0.0005(11) -0.0003(11)
C26 0.049(2) 0.0427(19) 0.0479(17) -0.0197(14) 0.0149(15) -0.0097(15)

loop_
_atom_type_symbol
_atom_type_description
_atom_type_scat_dispersion_real
_atom_type_scat_dispersion_imag
_atom_type_scat_source
C C 0.0033 0.0016 'International Tables Vol C Tables 4.2.6.8 and 6.1.1.4'
H H 0.0000 0.0000 'International Tables Vol C Tables 4.2.6.8 and 6.1.1.4'
N N 0.0061 0.0033 'International Tables Vol C Tables 4.2.6.8 and 6.1.1.4'
O O 0.0106 0.0060 'International Tables Vol C Tables 4.2.6.8 and 6.1.1.4'
Mn Mn 0.3368 0.7283 'International Tables Vol C Tables 4.2.6.8 and 6.1.1.4'

loop_
_geom_angle_atom_site_label_1
_geom_angle_atom_site_label_2
_geom_angle_atom_site_label_3
_geom_angle
_geom_angle_site_symmetry_1
_geom_angle_site_symmetry_3
_geom_angle_publ_flag
O11 Mn1 O1 168.65(6) . . ?
O11 Mn1 O23 89.98(6) . . ?
O1 Mn1 O23 89.44(6) . . ?
O11 Mn1 N11 88.46(7) . . ?
O1 Mn1 N11 90.19(6) . . ?
O23 Mn1 N11 170.20(6) . . ?
O11 Mn1 O15 92.92(6) . . ?
O1 Mn1 O15 98.42(6) . . ?
O23 Mn1 O15 95.34(6) . . ?
N11 Mn1 O15 94.40(7) . . ?
O11 Mn1 O23 86.13(6) . 3_666 ?
O1 Mn1 O23 82.57(6) . 3_666 ?
O23 Mn1 O23 81.35(6) . 3_666 ?
N11 Mn1 O23 88.89(7) . 3_666 ?
O15 Mn1 O23 176.55(5) . 3_666 ?
O11 Mn1 Mn3 145.25(5) . . ?
O1 Mn1 Mn3 30.36(4) . . ?
O23 Mn1 Mn3 118.34(4) . . ?
N11 Mn1 Mn3 60.10(5) . . ?
O15 Mn1 Mn3 103.21(5) . . ?
O23 Mn1 Mn3 79.33(4) 3_666 . ?
O13 Mn2 O1 174.70(6) . . ?
O13 Mn2 O22 93.74(6) . . ?
O1 Mn2 O22 91.55(6) . . ?
O13 Mn2 N13 87.05(7) . . ?
O1 Mn2 N13 87.70(7) . . ?
O22 Mn2 N13 176.47(7) . . ?
O13 Mn2 O14 89.01(6) . . ?
O1 Mn2 O14 90.10(6) . . ?
O22 Mn2 O14 95.21(6) . . ?
N13 Mn2 O14 88.24(6) . . ?
O13 Mn2 O11 90.62(6) . 3_666 ?
O1 Mn2 O11 89.41(6) . 3_666 ?
O22 Mn2 O11 94.14(6) . 3_666 ?
N13 Mn2 O11 82.41(6) . 3_666 ?
O14 Mn2 O11 170.65(5) . 3_666 ?
O12 Mn3 O1 177.38(7) . . ?
O12 Mn3 O21 85.95(6) . . ?
O1 Mn3 O21 92.85(6) . . ?
O12 Mn3 N12 90.58(7) . . ?
O1 Mn3 N12 89.79(7) . . ?
O21 Mn3 N12 160.86(7) . . ?
O12 Mn3 O16 92.07(7) . . ?
O1 Mn3 O16 90.40(7) . . ?
O21 Mn3 O16 97.96(6) . . ?
N12 Mn3 O16 100.98(7) . . ?
O12 Mn3 Mn1 147.79(5) . . ?
O1 Mn3 Mn1 31.03(4) . . ?
O21 Mn3 Mn1 61.85(5) . . ?
N12 Mn3 Mn1 119.41(5) . . ?
O16 Mn3 Mn1 93.21(5) . . ?
Mn3 O1 Mn2 121.03(7) . . ?
Mn3 O1 Mn1 118.60(7) . . ?
Mn2 O1 Mn1 119.70(7) . . ?
C11 O11 Mn1 119.80(12) . . ?
C11 O11 Mn2 113.65(11) . 3_666 ?
Mn1 O11 Mn2 117.11(6) . 3_666 ?
N11 O21 Mn3 118.11(11) . . ?
C71 N11 O21 115.85(16) . . ?
C71 N11 Mn1 127.82(14) . . ?
O21 N11 Mn1 115.38(11) . . ?
O11 C11 C61 118.42(19) . . ?
O11 C11 C21 121.91(17) . . ?
C61 C11 C21 119.57(18) . . ?
C31 C21 C11 118.12(18) . . ?
C31 C21 C71 119.34(19) . . ?
C11 C21 C71 122.53(18) . . ?
C41 C31 C21 121.7(2) . . ?
C41 C31 H31 119.1 . . ?
C21 C31 H31 119.1 . . ?
C51 C41 C31 119.13(19) . . ?
C51 C41 H41 120.4 . . ?
C31 C41 H41 120.4 . . ?
C41 C51 C61 120.7(2) . . ?
C41 C51 H51 119.7 . . ?
C61 C51 H51 119.7 . . ?
C51 C61 C11 120.7(2) . . ?
C51 C61 H61 119.6 . . ?
C11 C61 H61 119.6 . . ?
N11 C71 C21 118.53(19) . . ?
N11 C71 C81 121.20(18) . . ?
C21 C71 C81 120.26(17) . . ?
C91 C81 C131 119.0(2) . . ?
C91 C81 C71 118.95(19) . . ?
C131 C81 C71 122.06(19) . . ?
C101 C91 C81 120.4(2) . . ?
C101 C91 H91 119.8 . . ?
C81 C91 H91 119.8 . . ?
C111 C101 C91 120.2(2) . . ?
C111 C101 H101 119.9 . . ?
C91 C101 H101 119.9 . . ?
C101 C111 C121 120.1(2) . . ?
C101 C111 H111 119.9 . . ?
C121 C111 H111 119.9 . . ?
C131 C121 C111 120.1(2) . . ?
C131 C121 H121 119.9 . . ?
C111 C121 H121 119.9 . . ?
C121 C131 C81 120.2(2) . . ?
C121 C131 H131 119.9 . . ?
C81 C131 H131 119.9 . . ?
C12 O12 Mn3 132.26(13) . . ?
N12 O22 Mn2 119.50(11) . . ?
C72 N12 O22 115.19(16) . . ?
C72 N12 Mn3 127.38(15) . . ?
O22 N12 Mn3 117.43(11) . . ?
O12 C12 C62 117.84(19) . . ?
O12 C12 C22 123.2(2) . . ?
C62 C12 C22 118.97(19) . . ?
C32 C22 C12 117.6(2) . . ?
C32 C22 C72 118.99(19) . . ?
C12 C22 C72 123.42(19) . . ?
C42 C32 C22 122.3(2) . . ?
C42 C32 H32 118.8 . . ?
C22 C32 H32 118.8 . . ?
C32 C42 C52 119.7(2) . . ?
C32 C42 H42 120.2 . . ?
C52 C42 H42 120.2 . . ?
C62 C52 C42 119.5(2) . . ?
C62 C52 H52 120.2 . . ?
C42 C52 H52 120.2 . . ?
C52 C62 C12 121.9(2) . . ?
C52 C62 H62 119.0 . . ?
C12 C62 H62 119.0 . . ?
N12 C72 C22 122.68(18) . . ?
N12 C72 C82 119.32(19) . . ?
C22 C72 C82 117.98(17) . . ?
C92 C82 C132 119.8(2) . . ?
C92 C82 C72 120.7(2) . . ?
C132 C82 C72 119.4(2) . . ?
C82 C92 C102 120.0(2) . . ?
C82 C92 H92 120.0 . . ?
C102 C92 H92 120.0 . . ?
C112 C102 C92 119.8(2) . . ?
C112 C102 H102 120.1 . . ?
C92 C102 H102 120.1 . . ?
C122 C112 C102 120.5(2) . . ?
C122 C112 H112 119.8 . . ?
C102 C112 H112 119.8 . . ?
C112 C122 C132 119.9(2) . . ?
C112 C122 H122 120.0 . . ?
C132 C122 H122 120.0 . . ?
C82 C132 C122 120.0(2) . . ?
C82 C132 H132 120.0 . . ?
C122 C132 H132 120.0 . . ?
C13 O13 Mn2 124.13(13) . . ?
N13 O23 Mn1 112.80(11) . . ?
N13 O23 Mn1 110.48(10) . 3_666 ?
Mn1 O23 Mn1 98.65(6) . 3_666 ?
C73 N13 O23 116.68(16) . . ?
C73 N13 Mn2 130.42(14) . . ?
O23 N13 Mn2 112.51(12) . . ?
O13 C13 C63 117.6(2) . . ?
O13 C13 C23 124.53(19) . . ?
C63 C13 C23 117.8(2) . . ?
C33 C23 C13 119.0(2) . . ?
C33 C23 C73 119.04(19) . . ?
C13 C23 C73 121.9(2) . . ?
C43 C33 C23 121.8(2) . . ?
C43 C33 H33 119.1 . . ?
C23 C33 H33 119.1 . . ?
C33 C43 C53 118.9(2) . . ?
C33 C43 H43 120.6 . . ?
C53 C43 H43 120.6 . . ?
C63 C53 C43 120.7(2) . . ?
C63 C53 H53 119.7 . . ?
C43 C53 H53 119.7 . . ?
C53 C63 C13 121.7(2) . . ?
C53 C63 H63 119.2 . . ?
C13 C63 H63 119.2 . . ?
N13 C73 C23 117.89(19) . . ?
N13 C73 C83 120.97(19) . . ?
C23 C73 C83 121.11(19) . . ?
C93 C83 C133 118.93(19) . . ?
C93 C83 C73 120.61(19) . . ?
C133 C83 C73 120.45(19) . . ?
C103 C93 C83 120.5(2) . . ?
C103 C93 H93 119.7 . . ?
C83 C93 H93 119.7 . . ?
C113 C103 C93 119.9(2) . . ?
C113 C103 H103 120.0 . . ?
C93 C103 H103 120.0 . . ?
C123 C113 C103 120.3(2) . . ?
C123 C113 H113 119.8 . . ?
C103 C113 H113 119.8 . . ?
C113 C123 C133 120.4(2) . . ?
C113 C123 H123 119.8 . . ?
C133 C123 H123 119.8 . . ?
C123 C133 C83 119.9(2) . . ?
C123 C133 H133 120.1 . . ?
C83 C133 H133 120.1 . . ?
C14 O14 Mn2 128.03(12) . . ?
C14 O14 H14 107.1 . . ?
Mn2 O14 H14 116.9 . . ?
O14 C14 C24 111.33(18) . . ?
O14 C14 H14A 109.4 . . ?
C24 C14 H14A 109.4 . . ?
O14 C14 H14B 109.4 . . ?
C24 C14 H14B 109.4 . . ?
H14A C14 H14B 108.0 . . ?
C14 C24 H24A 109.5 . . ?
C14 C24 H24B 109.5 . . ?
H24A C24 H24B 109.5 . . ?
C14 C24 H24C 109.5 . . ?
H24A C24 H24C 109.5 . . ?
H24B C24 H24C 109.5 . . ?
C15 O15 Mn1 143.28(13) . . ?
O15 C15 O25 125.36(19) . . ?
O15 C15 C25 117.72(19) . . ?
O25 C15 C25 116.90(19) . . ?
C35 C25 C15 115.65(19) . . ?
C35 C25 H25A 108.4 . . ?
C15 C25 H25A 108.4 . . ?
C35 C25 H25B 108.4 . . ?
C15 C25 H25B 108.4 . . ?
H25A C25 H25B 107.4 . . ?
C25 C35 H35A 109.5 . . ?
C25 C35 H35B 109.5 . . ?
H35A C35 H35B 109.5 . . ?
C25 C35 H35C 109.5 . . ?
H35A C35 H35C 109.5 . . ?
H35B C35 H35C 109.5 . . ?
C16 O16 Mn3 125.43(13) . . ?
C16 O16 H16 117.5 . . ?
Mn3 O16 H16 113.4 . . ?
O16 C16 C26 110.09(19) . . ?
O16 C16 H16A 109.6 . . ?
C26 C16 H16A 109.6 . . ?
O16 C16 H16B 109.6 . . ?
C26 C16 H16B 109.6 . . ?
H16A C16 H16B 108.2 . . ?
C16 C26 H26A 109.5 . . ?
C16 C26 H26B 109.5 . . ?
H26A C26 H26B 109.5 . . ?
C16 C26 H26C 109.5 . . ?
H26A C26 H26C 109.5 . . ?
H26B C26 H26C 109.5 . . ?

loop_
_geom_bond_atom_site_label_1
_geom_bond_atom_site_label_2
_geom_bond_distance
_geom_bond_site_symmetry_2
_geom_bond_publ_flag
Mn1 O11 1.8891(14) . ?
Mn1 O1 1.8914(13) . ?
Mn1 O23 1.9405(15) . ?
Mn1 N11 1.9986(18) . ?
Mn1 O15 2.1253(15) . ?
Mn1 O23 2.3556(15) 3_666 ?
Mn1 Mn3 3.2210(10) . ?
Mn2 O13 1.8799(15) . ?
Mn2 O1 1.8894(14) . ?
Mn2 O22 1.9161(14) . ?
Mn2 N13 1.9970(17) . ?
Mn2 O14 2.2034(15) . ?
Mn2 O11 2.3505(15) 3_666 ?
Mn3 O12 1.8442(15) . ?
Mn3 O1 1.8545(14) . ?
Mn3 O21 1.9034(14) . ?
Mn3 N12 2.0163(17) . ?
Mn3 O16 2.1189(16) . ?
O11 C11 1.350(2) . ?
O11 Mn2 2.3505(15) 3_666 ?
O21 N11 1.3688(19) . ?
N11 C71 1.313(2) . ?
C11 C61 1.390(3) . ?
C11 C21 1.411(3) . ?
C21 C31 1.407(3) . ?
C21 C71 1.471(3) . ?
C31 C41 1.383(3) . ?
C31 H31 0.9500 . ?
C41 C51 1.380(3) . ?
C41 H41 0.9500 . ?
C51 C61 1.384(3) . ?
C51 H51 0.9500 . ?
C61 H61 0.9500 . ?
C71 C81 1.484(3) . ?
C81 C91 1.394(3) . ?
C81 C131 1.396(3) . ?
C91 C101 1.382(3) . ?
C91 H91 0.9500 . ?
C101 C111 1.375(3) . ?
C101 H101 0.9500 . ?
C111 C121 1.387(3) . ?
C111 H111 0.9500 . ?
C121 C131 1.381(3) . ?
C121 H121 0.9500 . ?
C131 H131 0.9500 . ?
O12 C12 1.325(2) . ?
O22 N12 1.378(2) . ?
N12 C72 1.313(2) . ?
C12 C62 1.405(3) . ?
C12 C22 1.416(3) . ?
C22 C32 1.414(3) . ?
C22 C72 1.460(3) . ?
C32 C42 1.367(3) . ?
C32 H32 0.9500 . ?
C42 C52 1.399(3) . ?
C42 H42 0.9500 . ?
C52 C62 1.369(3) . ?
C52 H52 0.9500 . ?
C62 H62 0.9500 . ?
C72 C82 1.498(3) . ?
C82 C92 1.380(3) . ?
C82 C132 1.387(3) . ?
C92 C102 1.393(3) . ?
C92 H92 0.9500 . ?
C102 C112 1.376(3) . ?
C102 H102 0.9500 . ?
C112 C122 1.375(3) . ?
C112 H112 0.9500 . ?
C122 C132 1.389(3) . ?
C122 H122 0.9500 . ?
C132 H132 0.9500 . ?
O13 C13 1.328(2) . ?
O23 N13 1.3884(19) . ?
O23 Mn1 2.3556(15) 3_666 ?
N13 C73 1.301(3) . ?
C13 C63 1.410(3) . ?
C13 C23 1.419(3) . ?
C23 C33 1.407(3) . ?
C23 C73 1.467(3) . ?
C33 C43 1.380(3) . ?
C33 H33 0.9500 . ?
C43 C53 1.393(3) . ?
C43 H43 0.9500 . ?
C53 C63 1.372(3) . ?
C53 H53 0.9500 . ?
C63 H63 0.9500 . ?
C73 C83 1.493(3) . ?
C83 C93 1.389(3) . ?
C83 C133 1.400(3) . ?
C93 C103 1.385(3) . ?
C93 H93 0.9500 . ?
C103 C113 1.382(3) . ?
C103 H103 0.9500 . ?
C113 C123 1.368(3) . ?
C113 H113 0.9500 . ?
C123 C133 1.391(3) . ?
C123 H123 0.9500 . ?
C133 H133 0.9500 . ?
O14 C14 1.435(2) . ?
O14 H14 0.8582 . ?
C14 C24 1.494(3) . ?
C14 H14A 0.9900 . ?
C14 H14B 0.9900 . ?
C24 H24A 0.9800 . ?
C24 H24B 0.9800 . ?
C24 H24C 0.9800 . ?
O15 C15 1.258(2) . ?
O25 C15 1.271(2) . ?
C15 C25 1.514(3) . ?
C25 C35 1.509(3) . ?
C25 H25A 0.9900 . ?
C25 H25B 0.9900 . ?
C35 H35A 0.9800 . ?
C35 H35B 0.9800 . ?
C35 H35C 0.9800 . ?
O16 C16 1.434(2) . ?
O16 H16 0.8584 . ?
C16 C26 1.484(3) . ?
C16 H16A 0.9900 . ?
C16 H16B 0.9900 . ?
C26 H26A 0.9800 . ?
C26 H26B 0.9800 . ?
C26 H26C 0.9800 . ?

loop_
_geom_hbond_atom_site_label_D
_geom_hbond_atom_site_label_H
_geom_hbond_atom_site_label_A
_geom_hbond_distance_DH
_geom_hbond_distance_HA
_geom_hbond_distance_DA
_geom_hbond_angle_DHA
_geom_hbond_site_symmetry_A
O14 H14 O25 0.86 1.84 2.695(2) 175.7 .
O16 H16 O25 0.86 1.79 2.639(2) 172.6 .

loop_
_geom_torsion_atom_site_label_1
_geom_torsion_atom_site_label_2
_geom_torsion_atom_site_label_3
_geom_torsion_atom_site_label_4
_geom_torsion
_geom_torsion_site_symmetry_1
_geom_torsion_site_symmetry_2
_geom_torsion_site_symmetry_3
_geom_torsion_site_symmetry_4
_geom_torsion_publ_flag
O11 Mn1 Mn3 O12 -15.08(12) . . . . ?
O1 Mn1 Mn3 O12 -175.53(12) . . . . ?
O23 Mn1 Mn3 O12 -156.02(10) . . . . ?
N11 Mn1 Mn3 O12 12.90(10) . . . . ?
O15 Mn1 Mn3 O12 100.38(10) . . . . ?
O23 Mn1 Mn3 O12 -82.02(10) 3_666 . . . ?
O11 Mn1 Mn3 O1 160.45(11) . . . . ?
O23 Mn1 Mn3 O1 19.51(9) . . . . ?
N11 Mn1 Mn3 O1 -171.57(10) . . . . ?
O15 Mn1 Mn3 O1 -84.09(9) . . . . ?
O23 Mn1 Mn3 O1 93.52(9) 3_666 . . . ?
O11 Mn1 Mn3 O21 -16.80(9) . . . . ?
O1 Mn1 Mn3 O21 -177.25(9) . . . . ?
O23 Mn1 Mn3 O21 -157.74(7) . . . . ?
N11 Mn1 Mn3 O21 11.18(7) . . . . ?
O15 Mn1 Mn3 O21 98.66(7) . . . . ?
O23 Mn1 Mn3 O21 -83.73(6) 3_666 . . . ?
O11 Mn1 Mn3 N12 141.37(9) . . . . ?
O1 Mn1 Mn3 N12 -19.07(10) . . . . ?
O23 Mn1 Mn3 N12 0.44(7) . . . . ?
N11 Mn1 Mn3 N12 169.35(8) . . . . ?
O15 Mn1 Mn3 N12 -103.17(7) . . . . ?
O23 Mn1 Mn3 N12 74.44(7) 3_666 . . . ?
O11 Mn1 Mn3 O16 -114.12(9) . . . . ?
O1 Mn1 Mn3 O16 85.43(9) . . . . ?
O23 Mn1 Mn3 O16 104.94(7) . . . . ?
N11 Mn1 Mn3 O16 -86.14(7) . . . . ?
O15 Mn1 Mn3 O16 1.34(6) . . . . ?
O23 Mn1 Mn3 O16 178.95(5) 3_666 . . . ?
O21 Mn3 O1 Mn2 -168.25(8) . . . . ?
N12 Mn3 O1 Mn2 -7.21(9) . . . . ?
O16 Mn3 O1 Mn2 93.76(9) . . . . ?
Mn1 Mn3 O1 Mn2 -170.67(14) . . . . ?
O21 Mn3 O1 Mn1 2.43(8) . . . . ?
N12 Mn3 O1 Mn1 163.46(8) . . . . ?
O16 Mn3 O1 Mn1 -95.57(8) . . . . ?
O22 Mn2 O1 Mn3 4.72(9) . . . . ?
N13 Mn2 O1 Mn3 -178.73(9) . . . . ?
O14 Mn2 O1 Mn3 -90.50(8) . . . . ?
O11 Mn2 O1 Mn3 98.84(8) 3_666 . . . ?
O22 Mn2 O1 Mn1 -165.85(8) . . . . ?
N13 Mn2 O1 Mn1 10.70(8) . . . . ?
O14 Mn2 O1 Mn1 98.93(8) . . . . ?
O11 Mn2 O1 Mn1 -71.73(8) 3_666 . . . ?
O11 Mn1 O1 Mn3 -75.8(3) . . . . ?
O23 Mn1 O1 Mn3 -162.90(8) . . . . ?
N11 Mn1 O1 Mn3 7.30(8) . . . . ?
O15 Mn1 O1 Mn3 101.78(8) . . . . ?
O23 Mn1 O1 Mn3 -81.56(8) 3_666 . . . ?
O11 Mn1 O1 Mn2 95.0(3) . . . . ?
O23 Mn1 O1 Mn2 7.90(8) . . . . ?
N11 Mn1 O1 Mn2 178.10(8) . . . . ?
O15 Mn1 O1 Mn2 -87.42(9) . . . . ?
O23 Mn1 O1 Mn2 89.24(8) 3_666 . . . ?
Mn3 Mn1 O1 Mn2 170.80(14) . . . . ?
O1 Mn1 O11 C11 129.5(3) . . . . ?
O23 Mn1 O11 C11 -143.49(14) . . . . ?
N11 Mn1 O11 C11 46.19(14) . . . . ?
O15 Mn1 O11 C11 -48.15(14) . . . . ?
O23 Mn1 O11 C11 135.18(14) 3_666 . . . ?
Mn3 Mn1 O11 C11 70.19(16) . . . . ?
O1 Mn1 O11 Mn2 -14.8(3) . . . 3_666 ?
O23 Mn1 O11 Mn2 72.18(8) . . . 3_666 ?
N11 Mn1 O11 Mn2 -98.14(8) . . . 3_666 ?
O15 Mn1 O11 Mn2 167.52(7) . . . 3_666 ?
O23 Mn1 O11 Mn2 -9.15(7) 3_666 . . 3_666 ?
Mn3 Mn1 O11 Mn2 -74.14(10) . . . 3_666 ?
O12 Mn3 O21 N11 164.77(13) . . . . ?
O1 Mn3 O21 N11 -17.57(13) . . . . ?
N12 Mn3 O21 N11 -115.2(2) . . . . ?
O16 Mn3 O21 N11 73.24(13) . . . . ?
Mn1 Mn3 O21 N11 -16.15(10) . . . . ?
Mn3 O21 N11 C71 -164.31(14) . . . . ?
Mn3 O21 N11 Mn1 25.95(16) . . . . ?
O11 Mn1 N11 C71 -19.07(18) . . . . ?
O1 Mn1 N11 C71 172.20(17) . . . . ?
O15 Mn1 N11 C71 73.74(18) . . . . ?
O23 Mn1 N11 C71 -105.23(18) 3_666 . . . ?
Mn3 Mn1 N11 C71 176.45(19) . . . . ?
O11 Mn1 N11 O21 149.23(13) . . . . ?
O1 Mn1 N11 O21 -19.50(13) . . . . ?
O15 Mn1 N11 O21 -117.96(12) . . . . ?
O23 Mn1 N11 O21 63.07(12) 3_666 . . . ?
Mn3 Mn1 N11 O21 -15.25(10) . . . . ?
Mn1 O11 C11 C61 136.61(16) . . . . ?
Mn2 O11 C11 C61 -77.9(2) 3_666 . . . ?
Mn1 O11 C11 C21 -47.1(2) . . . . ?
Mn2 O11 C11 C21 98.43(19) 3_666 . . . ?
O11 C11 C21 C31 -175.64(17) . . . . ?
C61 C11 C21 C31 0.7(3) . . . . ?
O11 C11 C21 C71 5.2(3) . . . . ?
C61 C11 C21 C71 -178.48(19) . . . . ?
C11 C21 C31 C41 -1.4(3) . . . . ?
C71 C21 C31 C41 177.79(19) . . . . ?
C21 C31 C41 C51 0.8(3) . . . . ?
C31 C41 C51 C61 0.6(3) . . . . ?
C41 C51 C61 C11 -1.3(3) . . . . ?
O11 C11 C61 C51 177.07(19) . . . . ?
C21 C11 C61 C51 0.6(3) . . . . ?
O21 N11 C71 C21 -178.80(16) . . . . ?
Mn1 N11 C71 C21 -10.5(3) . . . . ?
O21 N11 C71 C81 2.3(3) . . . . ?
Mn1 N11 C71 C81 170.58(14) . . . . ?
C31 C21 C71 N11 -154.73(19) . . . . ?
C11 C21 C71 N11 24.4(3) . . . . ?
C31 C21 C71 C81 24.2(3) . . . . ?
C11 C21 C71 C81 -156.7(2) . . . . ?
N11 C71 C81 C91 -129.2(2) . . . . ?
C21 C71 C81 C91 51.9(3) . . . . ?
N11 C71 C81 C131 51.5(3) . . . . ?
C21 C71 C81 C131 -127.4(2) . . . . ?
C131 C81 C91 C101 -1.4(3) . . . . ?
C71 C81 C91 C101 179.28(18) . . . . ?
C81 C91 C101 C111 2.2(3) . . . . ?
C91 C101 C111 C121 -1.0(3) . . . . ?
C101 C111 C121 C131 -1.0(3) . . . . ?
C111 C121 C131 C81 1.9(3) . . . . ?
C91 C81 C131 C121 -0.7(3) . . . . ?
C71 C81 C131 C121 178.66(18) . . . . ?
O21 Mn3 O12 C12 153.51(18) . . . . ?
N12 Mn3 O12 C12 -7.65(18) . . . . ?
O16 Mn3 O12 C12 -108.65(18) . . . . ?
Mn1 Mn3 O12 C12 151.99(14) . . . . ?
O13 Mn2 O22 N12 -178.63(13) . . . . ?
O1 Mn2 O22 N12 1.78(13) . . . . ?
O14 Mn2 O22 N12 92.02(13) . . . . ?
O11 Mn2 O22 N12 -87.73(13) 3_666 . . . ?
Mn2 O22 N12 C72 172.21(13) . . . . ?
Mn2 O22 N12 Mn3 -7.08(18) . . . . ?
O12 Mn3 N12 C72 6.50(17) . . . . ?
O1 Mn3 N12 C72 -170.91(17) . . . . ?
O21 Mn3 N12 C72 -72.8(3) . . . . ?
O16 Mn3 N12 C72 98.72(17) . . . . ?
Mn1 Mn3 N12 C72 -161.21(15) . . . . ?
O12 Mn3 N12 O22 -174.31(13) . . . . ?
O1 Mn3 N12 O22 8.28(13) . . . . ?
O21 Mn3 N12 O22 106.4(2) . . . . ?
O16 Mn3 N12 O22 -82.09(14) . . . . ?
Mn1 Mn3 N12 O22 17.98(15) . . . . ?
Mn3 O12 C12 C62 -175.27(15) . . . . ?
Mn3 O12 C12 C22 5.7(3) . . . . ?
O12 C12 C22 C32 179.48(18) . . . . ?
C62 C12 C22 C32 0.4(3) . . . . ?
O12 C12 C22 C72 0.4(3) . . . . ?
C62 C12 C22 C72 -178.6(2) . . . . ?
C12 C22 C32 C42 -0.7(3) . . . . ?
C72 C22 C32 C42 178.4(2) . . . . ?
C22 C32 C42 C52 0.5(3) . . . . ?
C32 C42 C52 C62 0.0(3) . . . . ?
C42 C52 C62 C12 -0.3(3) . . . . ?
O12 C12 C62 C52 -179.08(19) . . . . ?
C22 C12 C62 C52 0.0(3) . . . . ?
O22 N12 C72 C22 177.19(18) . . . . ?
Mn3 N12 C72 C22 -3.6(3) . . . . ?
O22 N12 C72 C82 -1.3(3) . . . . ?
Mn3 N12 C72 C82 177.87(14) . . . . ?
C32 C22 C72 N12 179.90(19) . . . . ?
C12 C22 C72 N12 -1.1(3) . . . . ?
C32 C22 C72 C82 -1.6(3) . . . . ?
C12 C22 C72 C82 177.46(19) . . . . ?
N12 C72 C82 C92 85.4(3) . . . . ?
C22 C72 C82 C92 -93.2(3) . . . . ?
N12 C72 C82 C132 -99.7(2) . . . . ?
C22 C72 C82 C132 81.7(3) . . . . ?
C132 C82 C92 C102 1.0(3) . . . . ?
C72 C82 C92 C102 175.9(2) . . . . ?
C82 C92 C102 C112 0.0(4) . . . . ?
C92 C102 C112 C122 -0.3(4) . . . . ?
C102 C112 C122 C132 -0.5(4) . . . . ?
C92 C82 C132 C122 -1.8(3) . . . . ?
C72 C82 C132 C122 -176.73(19) . . . . ?
C112 C122 C132 C82 1.5(3) . . . . ?
O22 Mn2 O13 C13 -144.43(15) . . . . ?
N13 Mn2 O13 C13 39.02(15) . . . . ?
O14 Mn2 O13 C13 -49.27(15) . . . . ?
O11 Mn2 O13 C13 121.39(15) 3_666 . . . ?
O11 Mn1 O23 N13 157.30(11) . . . . ?
O1 Mn1 O23 N13 -34.03(11) . . . . ?
O15 Mn1 O23 N13 64.37(11) . . . . ?
O23 Mn1 O23 N13 -116.61(12) 3_666 . . . ?
Mn3 Mn1 O23 N13 -43.75(12) . . . . ?
O11 Mn1 O23 Mn1 -86.09(6) . . . 3_666 ?
O1 Mn1 O23 Mn1 82.58(6) . . . 3_666 ?
O15 Mn1 O23 Mn1 -179.02(5) . . . 3_666 ?
O23 Mn1 O23 Mn1 0.0 3_666 . . 3_666 ?
Mn3 Mn1 O23 Mn1 72.86(5) . . . 3_666 ?
Mn1 O23 N13 C73 -137.70(14) . . . . ?
Mn1 O23 N13 C73 112.95(16) 3_666 . . . ?
Mn1 O23 N13 Mn2 48.73(13) . . . . ?
Mn1 O23 N13 Mn2 -60.61(12) 3_666 . . . ?
O13 Mn2 N13 C73 -26.98(18) . . . . ?
O1 Mn2 N13 C73 152.29(18) . . . . ?
O14 Mn2 N13 C73 62.12(18) . . . . ?
O11 Mn2 N13 C73 -118.01(18) 3_666 . . . ?
O13 Mn2 N13 O23 145.46(12) . . . . ?
O1 Mn2 N13 O23 -35.27(11) . . . . ?
O14 Mn2 N13 O23 -125.44(11) . . . . ?
O11 Mn2 N13 O23 54.43(11) 3_666 . . . ?
Mn2 O13 C13 C63 151.85(14) . . . . ?
Mn2 O13 C13 C23 -31.0(3) . . . . ?
O13 C13 C23 C33 177.40(19) . . . . ?
C63 C13 C23 C33 -5.5(3) . . . . ?
O13 C13 C23 C73 -6.2(3) . . . . ?
C63 C13 C23 C73 170.93(19) . . . . ?
C13 C23 C33 C43 3.4(3) . . . . ?
C73 C23 C33 C43 -173.05(19) . . . . ?
C23 C33 C43 C53 1.2(3) . . . . ?
C33 C43 C53 C63 -3.7(3) . . . . ?
C43 C53 C63 C13 1.5(3) . . . . ?
O13 C13 C63 C53 -179.56(19) . . . . ?
C23 C13 C63 C53 3.1(3) . . . . ?
O23 N13 C73 C23 -168.72(16) . . . . ?
Mn2 N13 C73 C23 3.5(3) . . . . ?
O23 N13 C73 C83 9.4(3) . . . . ?
Mn2 N13 C73 C83 -178.47(14) . . . . ?
C33 C23 C73 N13 -164.07(19) . . . . ?
C13 C23 C73 N13 19.5(3) . . . . ?
C33 C23 C73 C83 17.9(3) . . . . ?
C13 C23 C73 C83 -158.52(19) . . . . ?
N13 C73 C83 C93 -130.0(2) . . . . ?
C23 C73 C83 C93 48.0(3) . . . . ?
N13 C73 C83 C133 49.4(3) . . . . ?
C23 C73 C83 C133 -132.6(2) . . . . ?
C133 C83 C93 C103 -0.4(3) . . . . ?
C73 C83 C93 C103 178.96(19) . . . . ?
C83 C93 C103 C113 1.1(3) . . . . ?
C93 C103 C113 C123 -1.0(3) . . . . ?
C103 C113 C123 C133 0.4(3) . . . . ?
C113 C123 C133 C83 0.2(3) . . . . ?
C93 C83 C133 C123 -0.2(3) . . . . ?
C73 C83 C133 C123 -179.61(19) . . . . ?
O13 Mn2 O14 C14 -57.24(17) . . . . ?
O1 Mn2 O14 C14 127.99(16) . . . . ?
O22 Mn2 O14 C14 36.42(17) . . . . ?
N13 Mn2 O14 C14 -144.31(17) . . . . ?
Mn2 O14 C14 C24 124.72(17) . . . . ?
O11 Mn1 O15 C15 166.5(2) . . . . ?
O1 Mn1 O15 C15 -13.0(2) . . . . ?
O23 Mn1 O15 C15 -103.2(2) . . . . ?
N11 Mn1 O15 C15 77.9(2) . . . . ?
Mn3 Mn1 O15 C15 17.6(2) . . . . ?
Mn1 O15 C15 O25 0.0(4) . . . . ?
Mn1 O15 C15 C25 178.93(16) . . . . ?
O15 C15 C25 C35 13.9(3) . . . . ?
O25 C15 C25 C35 -167.02(19) . . . . ?
O12 Mn3 O16 C16 -4.13(15) . . . . ?
O1 Mn3 O16 C16 175.01(14) . . . . ?
O21 Mn3 O16 C16 82.08(15) . . . . ?
N12 Mn3 O16 C16 -95.12(15) . . . . ?
Mn1 Mn3 O16 C16 144.09(14) . . . . ?
Mn3 O16 C16 C26 84.9(2) . . . . ?
